data_8106327
loop_
_publ_author_name
'Wu, Qiong'
'Zhang, Heng-Qiang'
'Ramanaskanda, Braveenth'
'Chai, Kyu-Yun'

_publ_section_title
;
 Crystal structure of
 2,5-bis(4-(10H-phenothiazin-10-yl)phenyl)-1,3,4-oxadiazole, C38H24N4OS2
;
_journal_issue 5
_journal_name_full 'Zeitschrift f\"ur Kristallographie - New Crystal Structures'
_journal_page_first 869
_journal_page_last 871
_journal_paper_doi 10.1515/ncrs-2018-0064
_journal_volume 233
_journal_year 2018
_chemical_formula_moiety 'C38 H24 N4 O S2'
_chemical_formula_sum 'C38 H24 N4 O S2'
_chemical_formula_weight 616.73
_space_group_crystal_system monoclinic
_space_group_IT_number 14
_space_group_name_Hall '-P 2ybc'
_space_group_name_H-M_alt 'P 1 21/c 1'
_atom_sites_solution_hydrogens geom
_atom_sites_solution_primary direct
_atom_sites_solution_secondary difmap
_cell_angle_alpha 90
_cell_angle_beta 100.957(6)
_cell_angle_gamma 90
_cell_formula_units_Z 4
_cell_length_a 10.9621(6)
_cell_length_b 19.7851(11)
_cell_length_c 14.1928(9)
_cell_measurement_reflns_used 2159
_cell_measurement_temperature 172.99(10)
_cell_measurement_theta_max 27.0750
_cell_measurement_theta_min 3.7500
_cell_volume 3022.1(3)
_computing_cell_refinement 'CrysAlisPro 1.171.38.41 (Rigaku OD, 2015)'
_computing_data_collection 'CrysAlisPro 1.171.38.41 (Rigaku OD, 2015)'
_computing_data_reduction 'CrysAlisPro 1.171.38.41 (Rigaku OD, 2015)'
_computing_molecular_graphics 'PLATON (Spek, 2009)'
_computing_publication_material 'PLATON (Spek, 2009)'
_computing_structure_refinement 'SHELXL-97 (Sheldrick, 2008)'
_computing_structure_solution 'SHELXS-97 (Sheldrick, 2008)'
_diffrn_ambient_temperature 172.99(10)
_diffrn_detector_area_resol_mean 16.1213
_diffrn_measured_fraction_theta_full 0.997
_diffrn_measured_fraction_theta_max 0.998
_diffrn_measurement_device_type 'Xcalibur, Eos, Gemini'
_diffrn_measurement_method '\w scans'
_diffrn_radiation_monochromator graphite
_diffrn_radiation_source 'fine-focus sealed tube'
_diffrn_radiation_type MoK\a
_diffrn_radiation_wavelength 0.71073
_diffrn_reflns_av_R_equivalents 0.0445
_diffrn_reflns_av_unetI/netI 0.0757
_diffrn_reflns_Laue_measured_fraction_full 0.997
_diffrn_reflns_Laue_measured_fraction_max 0.998
_diffrn_reflns_limit_h_max 9
_diffrn_reflns_limit_h_min -13
_diffrn_reflns_limit_k_max 24
_diffrn_reflns_limit_k_min -22
_diffrn_reflns_limit_l_max 17
_diffrn_reflns_limit_l_min -17
_diffrn_reflns_number 13393
_diffrn_reflns_point_group_measured_fraction_full 0.997
_diffrn_reflns_point_group_measured_fraction_max 0.998
_diffrn_reflns_theta_full 25.242
_diffrn_reflns_theta_max 26.000
_diffrn_reflns_theta_min 3.418
_diffrn_standards_number 14857
_exptl_absorpt_coefficient_mu 0.215
_exptl_absorpt_correction_T_max 1.00000
_exptl_absorpt_correction_T_min 0.72462
_exptl_absorpt_correction_type multi-scan
_exptl_absorpt_process_details
; 
CrysAlisPro 1.171.38.41 (Rigaku Oxford Diffraction, 2015)
Empirical absorption correction using spherical harmonics,
 implemented in SCALE3 ABSPACK scaling algorithm.
;
_exptl_crystal_colour yellow
_exptl_crystal_density_diffrn 1.355
_exptl_crystal_density_method 'not measured'
_exptl_crystal_description block
_exptl_crystal_F_000 1280.0
_exptl_crystal_size_max 0.24
_exptl_crystal_size_mid 0.22
_exptl_crystal_size_min 0.20
_refine_diff_density_max 0.538
_refine_diff_density_min -0.346
_refine_diff_density_rms 0.055
_refine_ls_extinction_method none
_refine_ls_goodness_of_fit_ref 1.021
_refine_ls_hydrogen_treatment constr
_refine_ls_matrix_type full
_refine_ls_number_parameters 406
_refine_ls_number_reflns 5925
_refine_ls_number_restraints 0
_refine_ls_restrained_S_all 1.021
_refine_ls_R_factor_all 0.0897
_refine_ls_R_factor_gt 0.0528
_refine_ls_shift/su_max 0.001
_refine_ls_shift/su_mean 0.000
_refine_ls_structure_factor_coef Fsqd
_refine_ls_weighting_details 'calc w=1/[\s^2^(Fo^2^)+(0.0491P)^2^+0.2722P] where P=(Fo^2^+2Fc^2^)/3'
_refine_ls_weighting_scheme calc
_refine_ls_wR_factor_gt 0.1090
_refine_ls_wR_factor_ref 0.1294
_reflns_Friedel_coverage 0.000
_reflns_Friedel_fraction_full .
_reflns_Friedel_fraction_max .
_reflns_number_gt 3910
_reflns_number_total 5925
_reflns_threshold_expression 'I > 2\s(I)'
_cod_data_source_file suppl_ncrs-2018-0064_suppl.cif
_cod_data_source_block exp_4954
_cod_original_sg_symbol_H-M 'P 21/c'
_cod_database_code 8106327
_shelx_space_group_comment
;
The symmetry employed for this shelxl refinement is uniquely defined
by the following loop, which should always be used as a source of
symmetry information in preference to the above space-group names.
They are only intended as comments.
;

loop_
_space_group_symop_operation_xyz
'x, y, z'
'-x, y+1/2, -z+1/2'
'-x, -y, -z'
'x, -y-1/2, z-1/2'

loop_
_atom_site_label
_atom_site_type_symbol
_atom_site_fract_x
_atom_site_fract_y
_atom_site_fract_z
_atom_site_U_iso_or_equiv
_atom_site_adp_type
_atom_site_occupancy
_atom_site_site_symmetry_order
_atom_site_calc_flag
_atom_site_refinement_flags_posn
_atom_site_refinement_flags_adp
_atom_site_refinement_flags_occupancy
_atom_site_disorder_assembly
_atom_site_disorder_group
C1 C 0.7162(2) 0.38580(13) 1.42356(19) 0.0274(6) Uani 1 1 d . . . . .
C2 C 0.7977(2) 0.40780(13) 1.3659(2) 0.0330(7) Uani 1 1 d . . . . .
H2 H 0.767917 0.418188 1.301700 0.040 Uiso 1 1 calc R U . . .
C3 C 0.9240(2) 0.41426(15) 1.4042(2) 0.0405(7) Uani 1 1 d . . . . .
H3 H 0.978491 0.428249 1.365307 0.049 Uiso 1 1 calc R U . . .
C4 C 0.9683(3) 0.40004(15) 1.4995(2) 0.0474(8) Uani 1 1 d . . . . .
H4 H 1.052236 0.405770 1.525148 0.057 Uiso 1 1 calc R U . . .
C5 C 0.8881(3) 0.37717(14) 1.5574(2) 0.0412(7) Uani 1 1 d . . . . .
H5 H 0.918244 0.367301 1.621709 0.049 Uiso 1 1 calc R U . . .
C6 C 0.7630(2) 0.36912(14) 1.5189(2) 0.0328(6) Uani 1 1 d . . . . .
C7 C 0.5287(2) 0.38175(13) 1.5449(2) 0.0324(6) Uani 1 1 d . . . . .
C8 C 0.4491(3) 0.40110(14) 1.6061(2) 0.0392(7) Uani 1 1 d . . . . .
H8 H 0.468951 0.390811 1.671145 0.047 Uiso 1 1 calc R U . . .
C9 C 0.3410(3) 0.43550(14) 1.5698(2) 0.0402(8) Uani 1 1 d . . . . .
H9 H 0.287398 0.447925 1.610335 0.048 Uiso 1 1 calc R U . . .
C10 C 0.3120(2) 0.45158(13) 1.4733(2) 0.0355(7) Uani 1 1 d . . . . .
H10 H 0.238501 0.474310 1.449022 0.043 Uiso 1 1 calc R U . . .
C11 C 0.3922(2) 0.43393(13) 1.4126(2) 0.0322(6) Uani 1 1 d . . . . .
H11 H 0.372812 0.445578 1.348012 0.039 Uiso 1 1 calc R U . . .
C12 C 0.5019(2) 0.39880(13) 1.44781(18) 0.0267(6) Uani 1 1 d . . . . .
C13 C 0.5420(2) 0.37780(13) 1.28526(18) 0.0250(6) Uani 1 1 d . . . . .
C14 C 0.5317(2) 0.43584(13) 1.22947(18) 0.0295(6) Uani 1 1 d . . . . .
H14 H 0.554543 0.477438 1.257930 0.035 Uiso 1 1 calc R U . . .
C15 C 0.4875(2) 0.43197(13) 1.13143(18) 0.0267(6) Uani 1 1 d . . . . .
H15 H 0.480551 0.470901 1.094065 0.032 Uiso 1 1 calc R U . . .
C16 C 0.4537(2) 0.36963(12) 1.08915(17) 0.0206(5) Uani 1 1 d . . . . .
C17 C 0.4633(2) 0.31145(12) 1.14511(18) 0.0238(6) Uani 1 1 d . . . . .
H17 H 0.439913 0.269794 1.117023 0.029 Uiso 1 1 calc R U . . .
C18 C 0.5078(2) 0.31602(13) 1.24291(18) 0.0253(6) Uani 1 1 d . . . . .
H18 H 0.514847 0.277173 1.280459 0.030 Uiso 1 1 calc R U . . .
C19 C 0.4109(2) 0.36655(12) 0.98567(18) 0.0220(5) Uani 1 1 d . . . . .
C20 C 0.3242(2) 0.32547(12) 0.84963(17) 0.0220(5) Uani 1 1 d . . . . .
C21 C 0.2546(2) 0.27805(12) 0.78216(17) 0.0222(6) Uani 1 1 d . . . . .
C22 C 0.2052(2) 0.29940(13) 0.68901(18) 0.0255(6) Uani 1 1 d . . . . .
H22 H 0.217466 0.343739 0.671176 0.031 Uiso 1 1 calc R U . . .
C23 C 0.1386(2) 0.25585(12) 0.62330(18) 0.0256(6) Uani 1 1 d . . . . .
H23 H 0.106363 0.271190 0.561655 0.031 Uiso 1 1 calc R U . . .
C24 C 0.1183(2) 0.18871(12) 0.64760(17) 0.0225(6) Uani 1 1 d . . . . .
C25 C 0.1674(2) 0.16756(12) 0.74127(18) 0.0252(6) Uani 1 1 d . . . . .
H25 H 0.154608 0.123297 0.759207 0.030 Uiso 1 1 calc R U . . .
C26 C 0.2341(2) 0.21108(12) 0.80731(18) 0.0241(6) Uani 1 1 d . . . . .
H26 H 0.265881 0.195913 0.869134 0.029 Uiso 1 1 calc R U . . .
C27 C -0.0329(2) 0.17237(12) 0.49763(18) 0.0249(6) Uani 1 1 d . . . . .
C28 C 0.0111(2) 0.19894(13) 0.41983(19) 0.0296(6) Uani 1 1 d . . . . .
H28 H 0.095777 0.198084 0.419314 0.035 Uiso 1 1 calc R U . . .
C29 C -0.0702(3) 0.22657(13) 0.3434(2) 0.0342(7) Uani 1 1 d . . . . .
H29 H -0.039783 0.245766 0.292625 0.041 Uiso 1 1 calc R U . . .
C30 C -0.1962(3) 0.22585(14) 0.3418(2) 0.0361(7) Uani 1 1 d . . . . .
H30 H -0.250781 0.244520 0.290191 0.043 Uiso 1 1 calc R U . . .
C31 C -0.2416(2) 0.19712(14) 0.4177(2) 0.0369(7) Uani 1 1 d . . . . .
H31 H -0.326786 0.195591 0.415977 0.044 Uiso 1 1 calc R U . . .
C32 C -0.1604(2) 0.17078(13) 0.49584(18) 0.0277(6) Uani 1 1 d . . . . .
C33 C -0.1065(2) 0.06871(13) 0.62035(18) 0.0303(6) Uani 1 1 d . . . . .
C34 C -0.1402(3) 0.00601(14) 0.6527(2) 0.0394(7) Uani 1 1 d . . . . .
H34 H -0.222158 -0.001967 0.658246 0.047 Uiso 1 1 calc R U . . .
C35 C -0.0530(3) -0.04364(14) 0.6761(2) 0.0446(8) Uani 1 1 d . . . . .
H35 H -0.075465 -0.084595 0.700082 0.053 Uiso 1 1 calc R U . . .
C36 C 0.0688(3) -0.03365(14) 0.6644(2) 0.0445(8) Uani 1 1 d . . . . .
H36 H 0.127397 -0.067835 0.679979 0.053 Uiso 1 1 calc R U . . .
C37 C 0.1024(3) 0.02801(13) 0.6292(2) 0.0347(7) Uani 1 1 d . . . . .
H37 H 0.182730 0.034553 0.618708 0.042 Uiso 1 1 calc R U . . .
C38 C 0.0156(2) 0.07948(13) 0.60999(19) 0.0283(6) Uani 1 1 d . . . . .
N1 N 0.58654(18) 0.37879(11) 1.38841(14) 0.0270(5) Uani 1 1 d . . . . .
N2 N 0.4197(2) 0.41204(11) 0.92209(15) 0.0313(5) Uani 1 1 d . . . . .
N3 N 0.3629(2) 0.38532(11) 0.83247(15) 0.0306(5) Uani 1 1 d . . . . .
N4 N 0.05024(18) 0.14469(10) 0.57933(15) 0.0260(5) Uani 1 1 d . . . . .
O1 O 0.35213(14) 0.30919(8) 0.94509(11) 0.0236(4) Uani 1 1 d . . . . .
S1 S 0.66274(7) 0.33339(4) 1.58931(6) 0.0455(2) Uani 1 1 d . . . . .
S2 S -0.21669(6) 0.13454(4) 0.59309(6) 0.0404(2) Uani 1 1 d . . . . .

loop_
_atom_site_aniso_label
_atom_site_aniso_U_11
_atom_site_aniso_U_22
_atom_site_aniso_U_33
_atom_site_aniso_U_23
_atom_site_aniso_U_13
_atom_site_aniso_U_12
C1 0.0261(13) 0.0282(14) 0.0270(15) -0.0030(12) 0.0033(12) -0.0020(12)
C2 0.0327(15) 0.0349(16) 0.0313(16) 0.0025(13) 0.0058(13) 0.0029(13)
C3 0.0258(14) 0.0451(18) 0.051(2) 0.0062(15) 0.0093(14) -0.0005(13)
C4 0.0284(15) 0.050(2) 0.059(2) 0.0071(17) -0.0046(15) -0.0030(14)
C5 0.0370(16) 0.0461(19) 0.0356(18) 0.0043(14) -0.0059(14) 0.0025(14)
C6 0.0316(14) 0.0358(16) 0.0302(16) 0.0033(13) 0.0039(13) -0.0020(13)
C7 0.0353(15) 0.0337(16) 0.0286(16) -0.0020(13) 0.0076(13) -0.0089(13)
C8 0.0500(18) 0.0414(17) 0.0309(17) -0.0040(14) 0.0199(15) -0.0153(15)
C9 0.0444(18) 0.0344(16) 0.049(2) -0.0077(15) 0.0265(16) -0.0144(14)
C10 0.0304(14) 0.0290(15) 0.049(2) -0.0063(14) 0.0130(14) -0.0044(12)
C11 0.0318(14) 0.0333(15) 0.0316(16) -0.0004(13) 0.0066(13) -0.0063(13)
C12 0.0286(14) 0.0264(14) 0.0259(15) -0.0050(12) 0.0070(12) -0.0101(12)
C13 0.0200(12) 0.0358(15) 0.0197(14) -0.0038(12) 0.0047(11) -0.0026(11)
C14 0.0350(15) 0.0278(15) 0.0246(15) -0.0059(12) 0.0029(12) -0.0055(12)
C15 0.0313(14) 0.0235(14) 0.0244(15) 0.0005(11) 0.0033(12) -0.0023(11)
C16 0.0178(12) 0.0258(14) 0.0181(13) -0.0018(11) 0.0035(10) -0.0012(11)
C17 0.0208(12) 0.0238(14) 0.0262(15) -0.0044(11) 0.0029(11) -0.0040(11)
C18 0.0218(12) 0.0283(14) 0.0260(15) 0.0055(12) 0.0047(11) 0.0001(11)
C19 0.0195(12) 0.0193(13) 0.0265(15) -0.0031(11) 0.0029(11) -0.0028(10)
C20 0.0210(12) 0.0243(14) 0.0201(14) 0.0009(11) 0.0028(10) 0.0044(11)
C21 0.0215(12) 0.0215(13) 0.0231(14) -0.0032(11) 0.0027(11) -0.0005(11)
C22 0.0282(13) 0.0206(13) 0.0261(15) -0.0014(11) 0.0010(11) -0.0010(11)
C23 0.0288(13) 0.0255(14) 0.0203(14) 0.0034(11) -0.0010(11) 0.0006(11)
C24 0.0188(12) 0.0254(14) 0.0230(14) -0.0039(11) 0.0032(11) -0.0017(11)
C25 0.0272(13) 0.0214(13) 0.0260(15) 0.0022(11) 0.0024(11) -0.0006(11)
C26 0.0238(13) 0.0273(14) 0.0201(14) 0.0005(11) 0.0014(11) 0.0026(11)
C27 0.0259(13) 0.0244(14) 0.0236(15) -0.0040(11) 0.0029(11) -0.0030(11)
C28 0.0267(13) 0.0341(15) 0.0281(16) -0.0065(12) 0.0059(12) -0.0052(12)
C29 0.0433(16) 0.0340(16) 0.0241(15) -0.0018(13) 0.0032(13) -0.0057(14)
C30 0.0385(16) 0.0354(16) 0.0293(16) -0.0011(13) -0.0065(13) 0.0022(14)
C31 0.0247(14) 0.0463(18) 0.0383(18) -0.0044(14) 0.0026(13) -0.0002(13)
C32 0.0265(13) 0.0318(15) 0.0253(15) -0.0046(12) 0.0061(12) -0.0003(12)
C33 0.0364(15) 0.0302(15) 0.0252(15) -0.0044(12) 0.0082(12) -0.0064(12)
C34 0.0471(17) 0.0341(16) 0.0406(18) -0.0078(14) 0.0175(15) -0.0136(15)
C35 0.064(2) 0.0258(16) 0.048(2) -0.0068(15) 0.0213(17) -0.0118(16)
C36 0.059(2) 0.0256(16) 0.048(2) -0.0047(14) 0.0089(16) 0.0021(15)
C37 0.0354(15) 0.0273(15) 0.0398(18) -0.0051(13) 0.0030(13) -0.0023(13)
C38 0.0304(14) 0.0253(14) 0.0275(15) -0.0049(12) 0.0012(12) -0.0058(12)
N1 0.0224(11) 0.0403(13) 0.0188(12) -0.0060(10) 0.0046(9) -0.0034(10)
N2 0.0424(13) 0.0279(12) 0.0220(12) -0.0027(10) 0.0020(10) -0.0082(10)
N3 0.0411(13) 0.0269(12) 0.0215(12) -0.0018(10) 0.0002(10) -0.0077(10)
N4 0.0269(11) 0.0245(11) 0.0243(12) -0.0005(9) -0.0012(10) -0.0057(9)
O1 0.0261(9) 0.0236(9) 0.0195(9) -0.0015(7) 0.0004(7) -0.0029(8)
S1 0.0461(4) 0.0573(5) 0.0330(5) 0.0177(4) 0.0075(4) 0.0022(4)
S2 0.0327(4) 0.0498(5) 0.0429(5) 0.0033(4) 0.0174(4) 0.0021(4)

loop_
_atom_type_symbol
_atom_type_description
_atom_type_scat_dispersion_real
_atom_type_scat_dispersion_imag
_atom_type_scat_source
C C 0.0033 0.0016 'International Tables Vol C Tables 4.2.6.8 and 6.1.1.4'
H H 0.0000 0.0000 'International Tables Vol C Tables 4.2.6.8 and 6.1.1.4'
N N 0.0061 0.0033 'International Tables Vol C Tables 4.2.6.8 and 6.1.1.4'
O O 0.0106 0.0060 'International Tables Vol C Tables 4.2.6.8 and 6.1.1.4'
S S 0.1246 0.1234 'International Tables Vol C Tables 4.2.6.8 and 6.1.1.4'

loop_
_geom_angle_atom_site_label_1
_geom_angle_atom_site_label_2
_geom_angle_atom_site_label_3
_geom_angle
_geom_angle_site_symmetry_1
_geom_angle_site_symmetry_3
C2 C1 C6 119.1(2) . .
C2 C1 N1 122.4(2) . .
C6 C1 N1 118.5(2) . .
C1 C2 C3 120.0(3) . .
C1 C2 H2 120.0 . .
C3 C2 H2 120.0 . .
C4 C3 C2 120.3(3) . .
C4 C3 H3 119.9 . .
C2 C3 H3 119.9 . .
C3 C4 C5 120.2(3) . .
C3 C4 H4 119.9 . .
C5 C4 H4 119.9 . .
C6 C5 C4 119.6(3) . .
C6 C5 H5 120.2 . .
C4 C5 H5 120.2 . .
C5 C6 C1 120.7(3) . .
C5 C6 S1 119.8(2) . .
C1 C6 S1 119.4(2) . .
C12 C7 C8 120.6(3) . .
C12 C7 S1 119.25(19) . .
C8 C7 S1 120.2(2) . .
C9 C8 C7 119.8(3) . .
C9 C8 H8 120.1 . .
C7 C8 H8 120.1 . .
C8 C9 C10 120.2(3) . .
C8 C9 H9 119.9 . .
C10 C9 H9 119.9 . .
C9 C10 C11 120.2(3) . .
C9 C10 H10 119.9 . .
C11 C10 H10 119.9 . .
C10 C11 C12 120.5(3) . .
C10 C11 H11 119.8 . .
C12 C11 H11 119.8 . .
C7 C12 C11 118.7(2) . .
C7 C12 N1 118.6(2) . .
C11 C12 N1 122.7(2) . .
C18 C13 C14 119.9(2) . .
C18 C13 N1 117.5(2) . .
C14 C13 N1 122.6(2) . .
C15 C14 C13 120.2(2) . .
C15 C14 H14 119.9 . .
C13 C14 H14 119.9 . .
C14 C15 C16 119.7(2) . .
C14 C15 H15 120.1 . .
C16 C15 H15 120.1 . .
C15 C16 C17 120.2(2) . .
C15 C16 C19 118.7(2) . .
C17 C16 C19 121.1(2) . .
C18 C17 C16 119.5(2) . .
C18 C17 H17 120.2 . .
C16 C17 H17 120.2 . .
C13 C18 C17 120.6(2) . .
C13 C18 H18 119.7 . .
C17 C18 H18 119.7 . .
N2 C19 O1 112.0(2) . .
N2 C19 C16 128.6(2) . .
O1 C19 C16 119.5(2) . .
N3 C20 O1 112.4(2) . .
N3 C20 C21 128.1(2) . .
O1 C20 C21 119.5(2) . .
C22 C21 C26 118.4(2) . .
C22 C21 C20 119.4(2) . .
C26 C21 C20 122.2(2) . .
C23 C22 C21 120.9(2) . .
C23 C22 H22 119.5 . .
C21 C22 H22 119.5 . .
C22 C23 C24 121.1(2) . .
C22 C23 H23 119.5 . .
C24 C23 H23 119.5 . .
C25 C24 C23 117.8(2) . .
C25 C24 N4 121.8(2) . .
C23 C24 N4 120.4(2) . .
C26 C25 C24 121.2(2) . .
C26 C25 H25 119.4 . .
C24 C25 H25 119.4 . .
C25 C26 C21 120.5(2) . .
C25 C26 H26 119.7 . .
C21 C26 H26 119.7 . .
C28 C27 C32 119.5(2) . .
C28 C27 N4 121.4(2) . .
C32 C27 N4 119.0(2) . .
C29 C28 C27 120.4(2) . .
C29 C28 H28 119.8 . .
C27 C28 H28 119.8 . .
C30 C29 C28 120.3(3) . .
C30 C29 H29 119.9 . .
C28 C29 H29 119.9 . .
C29 C30 C31 119.8(3) . .
C29 C30 H30 120.1 . .
C31 C30 H30 120.1 . .
C32 C31 C30 120.2(2) . .
C32 C31 H31 119.9 . .
C30 C31 H31 119.9 . .
C31 C32 C27 119.7(2) . .
C31 C32 S2 120.74(19) . .
C27 C32 S2 119.5(2) . .
C38 C33 C34 119.4(3) . .
C38 C33 S2 119.70(19) . .
C34 C33 S2 120.9(2) . .
C35 C34 C33 120.1(3) . .
C35 C34 H34 119.9 . .
C33 C34 H34 119.9 . .
C34 C35 C36 120.8(3) . .
C34 C35 H35 119.6 . .
C36 C35 H35 119.6 . .
C35 C36 C37 119.5(3) . .
C35 C36 H36 120.3 . .
C37 C36 H36 120.3 . .
C38 C37 C36 119.7(3) . .
C38 C37 H37 120.1 . .
C36 C37 H37 120.1 . .
C37 C38 C33 120.4(2) . .
C37 C38 N4 120.6(2) . .
C33 C38 N4 119.0(2) . .
C1 N1 C12 119.1(2) . .
C1 N1 C13 118.53(19) . .
C12 N1 C13 117.93(19) . .
C19 N2 N3 106.9(2) . .
C20 N3 N2 106.1(2) . .
C24 N4 C38 118.9(2) . .
C24 N4 C27 119.4(2) . .
C38 N4 C27 115.00(19) . .
C20 O1 C19 102.64(18) . .
C7 S1 C6 98.38(13) . .
C32 S2 C33 98.29(12) . .

loop_
_geom_bond_atom_site_label_1
_geom_bond_atom_site_label_2
_geom_bond_distance
_geom_bond_site_symmetry_2
C1 C2 1.392(3) .
C1 C6 1.392(4) .
C1 N1 1.421(3) .
C2 C3 1.394(4) .
C2 H2 0.9300 .
C3 C4 1.376(4) .
C3 H3 0.9300 .
C4 C5 1.388(4) .
C4 H4 0.9300 .
C5 C6 1.387(4) .
C5 H5 0.9300 .
C6 S1 1.767(3) .
C7 C12 1.395(4) .
C7 C8 1.397(4) .
C7 S1 1.766(3) .
C8 C9 1.379(4) .
C8 H8 0.9300 .
C9 C10 1.383(4) .
C9 H9 0.9300 .
C10 C11 1.388(3) .
C10 H10 0.9300 .
C11 C12 1.396(3) .
C11 H11 0.9300 .
C12 N1 1.423(3) .
C13 C18 1.382(3) .
C13 C14 1.387(3) .
C13 N1 1.453(3) .
C14 C15 1.386(3) .
C14 H14 0.9300 .
C15 C16 1.391(3) .
C15 H15 0.9300 .
C16 C17 1.391(3) .
C16 C19 1.456(3) .
C17 C18 1.384(3) .
C17 H17 0.9300 .
C18 H18 0.9300 .
C19 N2 1.291(3) .
C19 O1 1.376(3) .
C20 N3 1.296(3) .
C20 O1 1.369(3) .
C20 C21 1.450(3) .
C21 C22 1.396(3) .
C21 C26 1.402(3) .
C22 C23 1.373(3) .
C22 H22 0.9300 .
C23 C24 1.401(3) .
C23 H23 0.9300 .
C24 C25 1.400(3) .
C24 N4 1.407(3) .
C25 C26 1.376(3) .
C25 H25 0.9300 .
C26 H26 0.9300 .
C27 C28 1.390(3) .
C27 C32 1.393(3) .
C27 N4 1.440(3) .
C28 C29 1.380(4) .
C28 H28 0.9300 .
C29 C30 1.377(4) .
C29 H29 0.9300 .
C30 C31 1.391(4) .
C30 H30 0.9300 .
C31 C32 1.385(4) .
C31 H31 0.9300 .
C32 S2 1.768(3) .
C33 C38 1.390(3) .
C33 C34 1.397(4) .
C33 S2 1.769(3) .
C34 C35 1.367(4) .
C34 H34 0.9300 .
C35 C36 1.391(4) .
C35 H35 0.9300 .
C36 C37 1.394(4) .
C36 H36 0.9300 .
C37 C38 1.385(3) .
C37 H37 0.9300 .
C38 N4 1.435(3) .
N2 N3 1.409(3) .

loop_
_geom_torsion_atom_site_label_1
_geom_torsion_atom_site_label_2
_geom_torsion_atom_site_label_3
_geom_torsion_atom_site_label_4
_geom_torsion
_geom_torsion_site_symmetry_1
_geom_torsion_site_symmetry_2
_geom_torsion_site_symmetry_3
_geom_torsion_site_symmetry_4
C6 C1 C2 C3 -1.4(4) . . . .
N1 C1 C2 C3 179.5(2) . . . .
C1 C2 C3 C4 -1.1(4) . . . .
C2 C3 C4 C5 2.0(5) . . . .
C3 C4 C5 C6 -0.4(5) . . . .
C4 C5 C6 C1 -2.1(4) . . . .
C4 C5 C6 S1 174.7(2) . . . .
C2 C1 C6 C5 2.9(4) . . . .
N1 C1 C6 C5 -177.9(2) . . . .
C2 C1 C6 S1 -173.9(2) . . . .
N1 C1 C6 S1 5.3(3) . . . .
C12 C7 C8 C9 2.1(4) . . . .
S1 C7 C8 C9 -176.3(2) . . . .
C7 C8 C9 C10 -0.8(4) . . . .
C8 C9 C10 C11 -0.8(4) . . . .
C9 C10 C11 C12 1.1(4) . . . .
C8 C7 C12 C11 -1.7(4) . . . .
S1 C7 C12 C11 176.61(18) . . . .
C8 C7 C12 N1 179.2(2) . . . .
S1 C7 C12 N1 -2.5(3) . . . .
C10 C11 C12 C7 0.2(4) . . . .
C10 C11 C12 N1 179.2(2) . . . .
C18 C13 C14 C15 -0.1(4) . . . .
N1 C13 C14 C15 -179.4(2) . . . .
C13 C14 C15 C16 -0.1(4) . . . .
C14 C15 C16 C17 0.5(4) . . . .
C14 C15 C16 C19 -178.3(2) . . . .
C15 C16 C17 C18 -0.6(3) . . . .
C19 C16 C17 C18 178.1(2) . . . .
C14 C13 C18 C17 -0.1(4) . . . .
N1 C13 C18 C17 179.29(19) . . . .
C16 C17 C18 C13 0.4(3) . . . .
C15 C16 C19 N2 13.8(4) . . . .
C17 C16 C19 N2 -164.9(2) . . . .
C15 C16 C19 O1 -166.0(2) . . . .
C17 C16 C19 O1 15.3(3) . . . .
N3 C20 C21 C22 -10.1(4) . . . .
O1 C20 C21 C22 167.4(2) . . . .
N3 C20 C21 C26 170.4(2) . . . .
O1 C20 C21 C26 -12.1(3) . . . .
C26 C21 C22 C23 -0.4(3) . . . .
C20 C21 C22 C23 -179.9(2) . . . .
C21 C22 C23 C24 -0.1(4) . . . .
C22 C23 C24 C25 0.5(3) . . . .
C22 C23 C24 N4 -179.8(2) . . . .
C23 C24 C25 C26 -0.5(3) . . . .
N4 C24 C25 C26 179.8(2) . . . .
C24 C25 C26 C21 0.0(3) . . . .
C22 C21 C26 C25 0.4(3) . . . .
C20 C21 C26 C25 179.9(2) . . . .
C32 C27 C28 C29 3.1(4) . . . .
N4 C27 C28 C29 -178.5(2) . . . .
C27 C28 C29 C30 -2.4(4) . . . .
C28 C29 C30 C31 0.0(4) . . . .
C29 C30 C31 C32 1.6(4) . . . .
C30 C31 C32 C27 -0.8(4) . . . .
C30 C31 C32 S2 179.7(2) . . . .
C28 C27 C32 C31 -1.5(4) . . . .
N4 C27 C32 C31 -179.9(2) . . . .
C28 C27 C32 S2 177.99(19) . . . .
N4 C27 C32 S2 -0.4(3) . . . .
C38 C33 C34 C35 1.6(4) . . . .
S2 C33 C34 C35 -178.1(2) . . . .
C33 C34 C35 C36 -2.7(4) . . . .
C34 C35 C36 C37 0.6(5) . . . .
C35 C36 C37 C38 2.6(4) . . . .
C36 C37 C38 C33 -3.7(4) . . . .
C36 C37 C38 N4 176.2(3) . . . .
C34 C33 C38 C37 1.6(4) . . . .
S2 C33 C38 C37 -178.7(2) . . . .
C34 C33 C38 N4 -178.3(2) . . . .
S2 C33 C38 N4 1.4(3) . . . .
C2 C1 N1 C12 -140.0(2) . . . .
C6 C1 N1 C12 40.9(3) . . . .
C2 C1 N1 C13 15.9(4) . . . .
C6 C1 N1 C13 -163.3(2) . . . .
C7 C12 N1 C1 -42.5(3) . . . .
C11 C12 N1 C1 138.4(2) . . . .
C7 C12 N1 C13 161.5(2) . . . .
C11 C12 N1 C13 -17.6(3) . . . .
C18 C13 N1 C1 104.0(3) . . . .
C14 C13 N1 C1 -76.7(3) . . . .
C18 C13 N1 C12 -99.9(3) . . . .
C14 C13 N1 C12 79.5(3) . . . .
O1 C19 N2 N3 0.7(3) . . . .
C16 C19 N2 N3 -179.2(2) . . . .
O1 C20 N3 N2 -0.7(3) . . . .
C21 C20 N3 N2 177.0(2) . . . .
C19 N2 N3 C20 0.0(3) . . . .
C25 C24 N4 C38 8.7(3) . . . .
C23 C24 N4 C38 -171.0(2) . . . .
C25 C24 N4 C27 158.7(2) . . . .
C23 C24 N4 C27 -21.1(3) . . . .
C37 C38 N4 C24 -76.1(3) . . . .
C33 C38 N4 C24 103.8(3) . . . .
C37 C38 N4 C27 132.7(2) . . . .
C33 C38 N4 C27 -47.4(3) . . . .
C28 C27 N4 C24 77.4(3) . . . .
C32 C27 N4 C24 -104.2(3) . . . .
C28 C27 N4 C38 -131.5(2) . . . .
C32 C27 N4 C38 46.9(3) . . . .
N3 C20 O1 C19 1.1(2) . . . .
C21 C20 O1 C19 -176.8(2) . . . .
N2 C19 O1 C20 -1.0(2) . . . .
C16 C19 O1 C20 178.8(2) . . . .
C12 C7 S1 C6 37.0(2) . . . .
C8 C7 S1 C6 -144.7(2) . . . .
C5 C6 S1 C7 144.6(2) . . . .
C1 C6 S1 C7 -38.5(2) . . . .
C31 C32 S2 C33 143.9(2) . . . .
C27 C32 S2 C33 -35.7(2) . . . .
C38 C33 S2 C32 35.2(2) . . . .
C34 C33 S2 C32 -145.1(2) . . . .
